data_4339223
loop_
_publ_author_name
'Yang, Jin'
'Ma, Jian-Fang'
'Liu, Ying-Ying'
'Ma, Ji-Cheng'
'Batten, Stuart R.'

_publ_section_title
;
 Organic-acid effect on the structures of a series of lead(II) complexes.
;
_journal_issue 16
_journal_name_full 'Inorganic chemistry'
_journal_page_first 6542
_journal_page_last 6555
_journal_paper_doi 10.1021/ic700613c
_journal_volume 46
_journal_year 2007
_chemical_formula_moiety 'C22 H14 N4 O4 Pb'
_chemical_formula_sum 'C22 H14 N4 O4 Pb'
_chemical_formula_weight 605.56
_chemical_name_systematic
;
 ?
;
_space_group_IT_number 14
_symmetry_cell_setting monoclinic
_symmetry_space_group_name_Hall '-P 2ybc'
_symmetry_space_group_name_H-M 'P 1 21/c 1'
_atom_sites_solution_hydrogens geom
_atom_sites_solution_primary direct
_atom_sites_solution_secondary difmap
_audit_creation_method SHELXL-97
_cell_angle_alpha 90.000(5)
_cell_angle_beta 93.945(5)
_cell_angle_gamma 90.000(5)
_cell_formula_units_Z 4
_cell_length_a 15.106(5)
_cell_length_b 7.885(5)
_cell_length_c 15.741(5)
_cell_measurement_reflns_used 14654
_cell_measurement_temperature 293(2)
_cell_measurement_theta_max 27.47
_cell_measurement_theta_min 3.01
_cell_volume 1870.5(15)
_computing_cell_refinement PROCESS-AUTO
_computing_data_collection 'PROCESS-AUTO (Rigaku, 1998)'
_computing_data_reduction PROCESS-AUTO
_computing_molecular_graphics 'SHELXTL-Plus (Sheldrick, 1990)'
_computing_publication_material SHELXL-97
_computing_structure_refinement 'SHELXL-97 (Sheldrick, 1997)'
_computing_structure_solution 'SHELXS-97 (Sheldrick, 1997)'
_diffrn_ambient_temperature 293(2)
_diffrn_detector_area_resol_mean 10.0
_diffrn_measured_fraction_theta_full 0.998
_diffrn_measured_fraction_theta_max 0.996
_diffrn_measurement_device_type 'Rigaku R-AXIS RAPID'
_diffrn_measurement_method '\w scan'
_diffrn_radiation_monochromator graphite
_diffrn_radiation_source 'rotorating anode'
_diffrn_radiation_type MoK\a
_diffrn_radiation_wavelength 0.71073
_diffrn_reflns_av_R_equivalents 0.0679
_diffrn_reflns_av_sigmaI/netI 0.0668
_diffrn_reflns_limit_h_max 19
_diffrn_reflns_limit_h_min -19
_diffrn_reflns_limit_k_max 10
_diffrn_reflns_limit_k_min -9
_diffrn_reflns_limit_l_max 20
_diffrn_reflns_limit_l_min -20
_diffrn_reflns_number 17660
_diffrn_reflns_theta_full 25.00
_diffrn_reflns_theta_max 27.47
_diffrn_reflns_theta_min 3.01
_diffrn_standards_decay_% none
_diffrn_standards_interval_count none
_diffrn_standards_number none
_exptl_absorpt_coefficient_mu 9.061
_exptl_absorpt_correction_type multi-scan
_exptl_absorpt_process_details 'ABSCOR (Higashi, 1995)'
_exptl_crystal_colour yellow
_exptl_crystal_density_diffrn 2.150
_exptl_crystal_density_method 'not measured'
_exptl_crystal_description block
_exptl_crystal_F_000 1152
_exptl_crystal_size_max 0.31
_exptl_crystal_size_mid 0.25
_exptl_crystal_size_min 0.24
_refine_diff_density_max 1.780
_refine_diff_density_min -2.054
_refine_diff_density_rms 0.222
_refine_ls_extinction_method none
_refine_ls_goodness_of_fit_ref 1.058
_refine_ls_hydrogen_treatment constr
_refine_ls_matrix_type full
_refine_ls_number_parameters 280
_refine_ls_number_reflns 4270
_refine_ls_number_restraints 0
_refine_ls_restrained_S_all 1.058
_refine_ls_R_factor_all 0.0487
_refine_ls_R_factor_gt 0.0398
_refine_ls_shift/su_max 0.001
_refine_ls_shift/su_mean 0.000
_refine_ls_structure_factor_coef Fsqd
_refine_ls_weighting_details 'calc w=1/[\s^2^(Fo^2^)+(0.0436P)^2^+2.6949P] where P=(Fo^2^+2Fc^2^)/3'
_refine_ls_weighting_scheme calc
_refine_ls_wR_factor_gt 0.0903
_refine_ls_wR_factor_ref 0.0946
_reflns_number_gt 3682
_reflns_number_total 4270
_reflns_threshold_expression >2sigma(I)
_cod_data_source_file ic700613c-file003.cif
_cod_data_source_block compound3
_cod_depositor_comments
;
The following automatic conversions were performed:

'_symmetry_cell_setting' value 'Monoclinic' changed to 'monoclinic'
according to
/usr/data/users/saulius/automatic-downloads/retrospective/ACS/lib/dictionaries/cif_core.dic
dictionary named 'cif_core.dic' version 2.4.2 from 2011-04-26.

Automatic conversion script
Id: cif_fix_values 2281 2013-09-26 08:29:07Z andrius 
;
_cod_original_sg_symbol_Hall '-p 2ybc'
_cod_original_sg_symbol_H-M P21/c
_cod_database_code 4339223

loop_
_symmetry_equiv_pos_as_xyz
'x, y, z'
'-x, y+1/2, -z+1/2'
'-x, -y, -z'
'x, -y-1/2, z-1/2'

loop_
_atom_site_label
_atom_site_type_symbol
_atom_site_fract_x
_atom_site_fract_y
_atom_site_fract_z
_atom_site_U_iso_or_equiv
_atom_site_adp_type
_atom_site_occupancy
_atom_site_symmetry_multiplicity
_atom_site_calc_flag
_atom_site_refinement_flags
C1 C 0.6812(4) 0.4221(7) 0.3938(4) 0.0356(13) Uani 1 1 d .
H1 H 0.6231 0.4559 0.3796 0.043 Uiso 1 1 calc R
C2 C 0.7250(4) 0.3314(8) 0.3344(4) 0.0365(12) Uani 1 1 d .
H2 H 0.6968 0.3054 0.2816 0.044 Uiso 1 1 calc R
C3 C 0.8105(3) 0.2805(7) 0.3546(3) 0.0315(11) Uani 1 1 d .
H3 H 0.8410 0.2188 0.3156 0.038 Uiso 1 1 calc R
C4 C 0.8519(3) 0.3220(6) 0.4344(3) 0.0230(10) Uani 1 1 d .
C5 C 0.8020(3) 0.4148(6) 0.4904(3) 0.0241(10) Uani 1 1 d .
C6 C 0.8415(3) 0.4626(6) 0.5749(3) 0.0205(9) Uani 1 1 d .
C7 C 0.9288(3) 0.4155(5) 0.5995(3) 0.0204(9) Uani 1 1 d .
C8 C 0.9645(3) 0.4656(6) 0.6789(3) 0.0255(10) Uani 1 1 d .
H8 H 1.0221 0.4344 0.6972 0.031 Uiso 1 1 calc R
C9 C 0.9142(4) 0.5621(6) 0.7310(3) 0.0278(11) Uani 1 1 d .
H9 H 0.9374 0.5986 0.7841 0.033 Uiso 1 1 calc R
C10 C 0.8277(4) 0.6032(6) 0.7015(4) 0.0283(11) Uani 1 1 d .
H10 H 0.7937 0.6687 0.7361 0.034 Uiso 1 1 calc R
C11 C 0.9805(3) 0.3142(6) 0.5428(3) 0.0207(9) Uani 1 1 d .
C12 C 0.9416(3) 0.2657(6) 0.4606(3) 0.0210(9) Uani 1 1 d .
C13 C 1.1090(3) 0.1769(6) 0.5152(3) 0.0216(9) Uani 1 1 d .
C14 C 1.0701(3) 0.1252(6) 0.4352(3) 0.0232(10) Uani 1 1 d .
C15 C 1.1197(3) 0.0229(7) 0.3817(3) 0.0283(11) Uani 1 1 d .
H15 H 1.0945 -0.0133 0.3292 0.034 Uiso 1 1 calc R
C16 C 1.2042(4) -0.0221(7) 0.4074(4) 0.0327(12) Uani 1 1 d .
H16 H 1.2368 -0.0881 0.3718 0.039 Uiso 1 1 calc R
C17 C 1.2426(3) 0.0291(7) 0.4862(4) 0.0329(12) Uani 1 1 d .
H17 H 1.3006 -0.0032 0.5020 0.039 Uiso 1 1 calc R
C18 C 1.1971(3) 0.1264(7) 0.5412(4) 0.0308(11) Uani 1 1 d .
H18 H 1.2232 0.1583 0.5940 0.037 Uiso 1 1 calc R
C19 C 0.5677(3) 0.2529(7) 0.6024(3) 0.0313(12) Uani 1 1 d .
C20 C 0.5664(4) 0.5968(8) 0.7663(4) 0.0439(16) Uani 1 1 d .
C21 C 0.5515(4) 0.5485(9) 0.8564(4) 0.0465(15) Uani 1 1 d .
H21A H 0.5900 0.6169 0.8944 0.056 Uiso 1 1 calc R
H21B H 0.5686 0.4309 0.8650 0.056 Uiso 1 1 calc R
C22 C 0.5435(4) 0.0700(7) 0.6192(4) 0.0353(13) Uani 1 1 d .
H22A H 0.5835 0.0259 0.6648 0.042 Uiso 1 1 calc R
H22B H 0.5517 0.0034 0.5686 0.042 Uiso 1 1 calc R
N1 N 0.7913(3) 0.5534(5) 0.6263(3) 0.0249(9) Uani 1 1 d .
N2 N 0.7178(3) 0.4633(6) 0.4701(3) 0.0306(10) Uani 1 1 d .
N3 N 0.9856(3) 0.1713(5) 0.4080(3) 0.0225(8) Uani 1 1 d .
N4 N 1.0625(3) 0.2717(5) 0.5695(3) 0.0241(8) Uani 1 1 d .
O1 O 0.6380(2) 0.3125(5) 0.6352(3) 0.0397(10) Uani 1 1 d .
O2 O 0.5159(3) 0.3417(6) 0.5541(3) 0.0560(12) Uani 1 1 d .
O3 O 0.6455(3) 0.6279(8) 0.7503(4) 0.0686(16) Uani 1 1 d .
O4 O 0.5049(3) 0.5956(7) 0.7099(4) 0.0643(16) Uani 1 1 d .
Pb1 Pb 0.619339(12) 0.59655(2) 0.592538(13) 0.03125(9) Uani 1 1 d .

loop_
_atom_site_aniso_label
_atom_site_aniso_U_11
_atom_site_aniso_U_22
_atom_site_aniso_U_33
_atom_site_aniso_U_23
_atom_site_aniso_U_13
_atom_site_aniso_U_12
C1 0.020(2) 0.052(3) 0.034(3) -0.005(2) -0.006(2) 0.001(2)
C2 0.032(3) 0.050(3) 0.027(3) -0.006(2) -0.008(2) 0.000(2)
C3 0.031(3) 0.037(3) 0.025(3) -0.006(2) -0.003(2) 0.001(2)
C4 0.021(2) 0.027(2) 0.021(2) -0.0011(19) 0.001(2) -0.0021(17)
C5 0.022(2) 0.027(2) 0.023(3) 0.0033(19) 0.001(2) -0.0028(17)
C6 0.021(2) 0.020(2) 0.020(2) -0.0003(17) 0.0008(19) -0.0016(16)
C7 0.020(2) 0.025(2) 0.016(2) 0.0008(17) 0.0034(19) -0.0033(16)
C8 0.023(2) 0.031(2) 0.022(3) -0.001(2) -0.001(2) -0.0009(18)
C9 0.031(3) 0.033(3) 0.018(3) -0.0024(19) 0.000(2) -0.003(2)
C10 0.026(3) 0.038(3) 0.022(3) -0.002(2) 0.006(2) -0.0006(19)
C11 0.019(2) 0.023(2) 0.020(2) 0.0025(18) 0.0034(19) -0.0001(16)
C12 0.020(2) 0.024(2) 0.019(2) 0.0025(17) 0.0016(19) -0.0009(16)
C13 0.019(2) 0.023(2) 0.023(2) 0.0034(18) 0.0044(19) -0.0010(16)
C14 0.023(2) 0.021(2) 0.026(3) 0.0005(18) 0.004(2) -0.0032(16)
C15 0.026(2) 0.034(3) 0.026(3) 0.001(2) 0.002(2) 0.0033(19)
C16 0.033(3) 0.033(3) 0.033(3) -0.002(2) 0.009(2) 0.008(2)
C17 0.023(2) 0.040(3) 0.036(3) 0.002(2) 0.002(2) 0.006(2)
C18 0.025(3) 0.039(3) 0.028(3) 0.002(2) -0.002(2) 0.002(2)
C19 0.024(2) 0.044(3) 0.026(3) -0.002(2) 0.006(2) 0.004(2)
C20 0.031(3) 0.066(4) 0.036(4) -0.014(3) 0.010(3) 0.009(3)
C21 0.036(3) 0.066(4) 0.037(4) -0.004(3) -0.005(3) 0.015(3)
C22 0.032(3) 0.039(3) 0.035(3) -0.001(2) 0.007(3) 0.002(2)
N1 0.021(2) 0.031(2) 0.023(2) -0.0025(17) 0.0026(18) -0.0003(15)
N2 0.024(2) 0.038(2) 0.029(3) -0.0009(19) 0.0005(19) 0.0031(17)
N3 0.0229(19) 0.023(2) 0.022(2) -0.0002(16) -0.0013(17) 0.0008(14)
N4 0.0211(19) 0.029(2) 0.023(2) 0.0000(16) 0.0016(17) -0.0015(15)
O1 0.0213(17) 0.040(2) 0.057(3) 0.013(2) -0.0004(18) -0.0016(15)
O2 0.047(3) 0.054(3) 0.064(3) 0.020(2) -0.021(2) 0.003(2)
O3 0.030(2) 0.130(5) 0.047(3) -0.017(3) 0.008(2) 0.001(3)
O4 0.032(3) 0.120(5) 0.040(3) 0.003(3) 0.003(2) 0.000(2)
Pb1 0.02523(13) 0.03404(14) 0.03477(15) 0.00137(8) 0.00415(9) 0.00581(7)

loop_
_atom_type_symbol
_atom_type_description
_atom_type_scat_dispersion_real
_atom_type_scat_dispersion_imag
_atom_type_scat_source
C C 0.0033 0.0016 'International Tables Vol C Tables 4.2.6.8 and 6.1.1.4'
H H 0.0000 0.0000 'International Tables Vol C Tables 4.2.6.8 and 6.1.1.4'
N N 0.0061 0.0033 'International Tables Vol C Tables 4.2.6.8 and 6.1.1.4'
O O 0.0106 0.0060 'International Tables Vol C Tables 4.2.6.8 and 6.1.1.4'
Pb Pb -3.3944 10.1111 'International Tables Vol C Tables 4.2.6.8 and 6.1.1.4'

loop_
_geom_angle_atom_site_label_1
_geom_angle_atom_site_label_2
_geom_angle_atom_site_label_3
_geom_angle
_geom_angle_site_symmetry_1
_geom_angle_site_symmetry_3
N2 C1 C2 123.4(5) . .
N2 C1 H1 118.3 . .
C2 C1 H1 118.3 . .
C3 C2 C1 118.9(5) . .
C3 C2 H2 120.6 . .
C1 C2 H2 120.6 . .
C2 C3 C4 119.7(5) . .
C2 C3 H3 120.2 . .
C4 C3 H3 120.2 . .
C3 C4 C5 117.2(4) . .
C3 C4 C12 122.0(4) . .
C5 C4 C12 120.7(4) . .
N2 C5 C4 122.6(5) . .
N2 C5 C6 117.4(4) . .
C4 C5 C6 119.9(4) . .
N1 C6 C7 122.2(4) . .
N1 C6 C5 117.9(4) . .
C7 C6 C5 119.9(4) . .
C8 C7 C6 118.4(4) . .
C8 C7 C11 121.1(4) . .
C6 C7 C11 120.5(4) . .
C9 C8 C7 119.8(5) . .
C9 C8 H8 120.1 . .
C7 C8 H8 120.1 . .
C8 C9 C10 118.1(5) . .
C8 C9 H9 121.0 . .
C10 C9 H9 121.0 . .
N1 C10 C9 123.2(5) . .
N1 C10 H10 118.4 . .
C9 C10 H10 118.4 . .
N4 C11 C12 122.3(4) . .
N4 C11 C7 118.1(4) . .
C12 C11 C7 119.6(4) . .
N3 C12 C11 121.3(4) . .
N3 C12 C4 119.5(4) . .
C11 C12 C4 119.2(4) . .
N4 C13 C14 121.0(4) . .
N4 C13 C18 119.0(5) . .
C14 C13 C18 119.9(4) . .
N3 C14 C13 121.6(4) . .
N3 C14 C15 119.1(5) . .
C13 C14 C15 119.4(5) . .
C16 C15 C14 119.7(5) . .
C16 C15 H15 120.2 . .
C14 C15 H15 120.2 . .
C15 C16 C17 121.0(5) . .
C15 C16 H16 119.5 . .
C17 C16 H16 119.5 . .
C18 C17 C16 121.7(5) . .
C18 C17 H17 119.1 . .
C16 C17 H17 119.1 . .
C17 C18 C13 118.2(5) . .
C17 C18 H18 120.9 . .
C13 C18 H18 120.9 . .
O1 C19 O2 121.1(5) . .
O1 C19 C22 119.8(5) . .
O2 C19 C22 119.0(5) . .
O1 C19 Pb1 55.1(3) . .
O2 C19 Pb1 66.3(3) . .
C22 C19 Pb1 172.9(4) . .
O4 C20 O3 122.1(7) . .
O4 C20 C21 121.4(6) . .
O3 C20 C21 116.4(6) . .
C20 C21 C22 114.6(5) . 2_656
C20 C21 H21A 108.6 . .
C22 C21 H21A 108.6 2_656 .
C20 C21 H21B 108.6 . .
C22 C21 H21B 108.6 2_656 .
H21A C21 H21B 107.6 . .
C19 C22 C21 113.2(5) . 2_646
C19 C22 H22A 108.9 . .
C21 C22 H22A 108.9 2_646 .
C19 C22 H22B 108.9 . .
C21 C22 H22B 108.9 2_646 .
H22A C22 H22B 107.7 . .
C10 N1 C6 118.4(4) . .
C10 N1 Pb1 118.8(3) . .
C6 N1 Pb1 122.2(3) . .
C1 N2 C5 118.3(5) . .
C1 N2 Pb1 121.4(3) . .
C5 N2 Pb1 119.6(3) . .
C12 N3 C14 116.9(4) . .
C11 N4 C13 116.8(4) . .
C19 O1 Pb1 99.2(3) . .
C19 O2 Pb1 87.1(4) . .
C20 O3 Pb1 95.3(4) . .
C20 O4 Pb1 90.4(4) . .
O1 Pb1 O3 78.64(18) . .
O1 Pb1 O2 52.15(14) . .
O3 Pb1 O2 111.12(18) . .
O1 Pb1 O4 82.41(16) . .
O3 Pb1 O4 50.61(16) . .
O2 Pb1 O4 75.26(18) . .
O1 Pb1 N1 73.87(13) . .
O3 Pb1 N1 74.14(14) . .
O2 Pb1 N1 121.13(14) . .
O4 Pb1 N1 123.16(15) . .
O1 Pb1 N2 76.92(14) . .
O3 Pb1 N2 133.17(15) . .
O2 Pb1 N2 83.44(16) . .
O4 Pb1 N2 156.63(16) . .
N1 Pb1 N2 60.96(13) . .
O1 Pb1 C19 25.69(15) . .
O3 Pb1 C19 93.77(18) . .
O2 Pb1 C19 26.55(14) . .
O4 Pb1 C19 76.13(16) . .
N1 Pb1 C19 97.88(14) . .
N2 Pb1 C19 80.52(14) . .

loop_
_geom_bond_atom_site_label_1
_geom_bond_atom_site_label_2
_geom_bond_distance
_geom_bond_site_symmetry_2
C1 N2 1.327(7) .
C1 C2 1.381(8) .
C1 H1 0.9300 .
C2 C3 1.369(7) .
C2 H2 0.9300 .
C3 C4 1.404(7) .
C3 H3 0.9300 .
C4 C5 1.404(7) .
C4 C12 1.457(6) .
C5 N2 1.345(6) .
C5 C6 1.470(7) .
C6 N1 1.351(6) .
C6 C7 1.400(7) .
C7 C8 1.384(7) .
C7 C11 1.462(6) .
C8 C9 1.384(7) .
C8 H8 0.9300 .
C9 C10 1.395(8) .
C9 H9 0.9300 .
C10 N1 1.330(7) .
C10 H10 0.9300 .
C11 N4 1.324(6) .
C11 C12 1.436(7) .
C12 N3 1.325(6) .
C13 N4 1.366(6) .
C13 C14 1.413(7) .
C13 C18 1.421(7) .
C14 N3 1.367(6) .
C14 C15 1.416(7) .
C15 C16 1.359(7) .
C15 H15 0.9300 .
C16 C17 1.393(8) .
C16 H16 0.9300 .
C17 C18 1.377(8) .
C17 H17 0.9300 .
C18 H18 0.9300 .
C19 O1 1.241(7) .
C19 O2 1.265(7) .
C19 C22 1.516(7) .
C19 Pb1 2.827(6) .
C20 O4 1.240(9) .
C20 O3 1.262(8) .
C20 C21 1.500(10) .
C21 C22 1.519(8) 2_656
C21 H21A 0.9700 .
C21 H21B 0.9700 .
C22 C21 1.519(8) 2_646
C22 H22A 0.9700 .
C22 H22B 0.9700 .
N1 Pb1 2.638(4) .
N2 Pb1 2.725(4) .
O1 Pb1 2.349(4) .
O2 Pb1 2.592(5) .
O3 Pb1 2.499(6) .
O4 Pb1 2.616(5) .
